data_1568578
loop_
_publ_author_name
'Zhou, Pan-Ke'
'Lin, Xiao-Li'
'Chee, Mun Yin'
'Lew, Wen Siang'
'Zeng, Tao'
'Li, Hao-Hong'
'Chen, Xiong'
'Chen, Zhi-Rong'
'Zheng, Hui-Dong'

_publ_section_title
;
 Switching the memory behaviour from binary to ternary by triggering
 S<sub>6</sub><sup>2-</sup> relaxation in polysulfide-bearing zinc-organic
 complex molecular memories.
;
_journal_issue 7
_journal_name_full 'Materials horizons'
_journal_page_first 2535
_journal_page_last 2541
_journal_paper_doi 10.1039/d3mh00037k
_journal_volume 10
_journal_year 2023
_chemical_formula_moiety 'C12 H14 N2 S6 Zn'
_chemical_formula_sum 'C12 H14 N2 S6 Zn'
_chemical_formula_weight 444.0
_chemical_name_systematic 11
_space_group_crystal_system triclinic
_space_group_IT_number 2
_space_group_name_Hall '-P 1'
_space_group_name_H-M_alt 'P -1'
_atom_sites_solution_hydrogens geom
_atom_sites_solution_primary dual
_audit_creation_date 2022-10-10
_audit_creation_method
;
Olex2 1.3
(compiled 2020.11.12 svn.r5f609507 for OlexSys, GUI svn.r6408)
;
_audit_update_record
;
2022-12-25 deposited with the CCDC.	2023-03-02 downloaded from the CCDC.
;
_cell_angle_alpha 83.744(7)
_cell_angle_beta 75.751(5)
_cell_angle_gamma 62.164(4)
_cell_formula_units_Z 2
_cell_length_a 9.1750(13)
_cell_length_b 9.797(2)
_cell_length_c 11.3263(17)
_cell_measurement_reflns_used 9952
_cell_measurement_temperature 296.15
_cell_measurement_theta_max 25.12
_cell_measurement_theta_min 2.35
_cell_volume 872.6(3)
_computing_cell_refinement 'SAINT V8.38A (Bruker, 2018)'
_computing_data_reduction 'SAINT V8.38A (Bruker, 2018)'
_computing_molecular_graphics 'Olex2 1.3 (Dolomanov et al., 2009)'
_computing_publication_material 'Olex2 1.3 (Dolomanov et al., 2009)'
_computing_structure_refinement 'SHELXL 2018/3 (Sheldrick, 2015)'
_computing_structure_solution 'SHELXT 2014/5 (Sheldrick, 2014)'
_diffrn_ambient_temperature 296.15
_diffrn_measured_fraction_theta_full 0.998
_diffrn_measured_fraction_theta_max 0.998
_diffrn_measurement_device_type 'CCD area detector'
_diffrn_measurement_method 'phi and omega scans'
_diffrn_radiation_monochromator graphite
_diffrn_radiation_type MoK\a
_diffrn_radiation_wavelength 0.71073
_diffrn_reflns_av_R_equivalents 0.0523
_diffrn_reflns_av_unetI/netI 0.0295
_diffrn_reflns_Laue_measured_fraction_full 0.998
_diffrn_reflns_Laue_measured_fraction_max 0.998
_diffrn_reflns_limit_h_max 10
_diffrn_reflns_limit_h_min -10
_diffrn_reflns_limit_k_max 11
_diffrn_reflns_limit_k_min -11
_diffrn_reflns_limit_l_max 13
_diffrn_reflns_limit_l_min -13
_diffrn_reflns_number 21908
_diffrn_reflns_point_group_measured_fraction_full 0.998
_diffrn_reflns_point_group_measured_fraction_max 0.998
_diffrn_reflns_theta_full 25.119
_diffrn_reflns_theta_max 25.119
_diffrn_reflns_theta_min 1.855
_diffrn_source_current 1.4
_diffrn_source_power 0.07
_diffrn_source_voltage 50.0
_diffrn_standards_number 0
_exptl_absorpt_coefficient_mu 2.117
_exptl_absorpt_correction_T_max 0.7452
_exptl_absorpt_correction_T_min 0.3284
_exptl_absorpt_correction_type none
_exptl_absorpt_process_details
;
SADABS-2016/2 (Bruker,2016/2) was used for absorption correction.
wR2(int) was 0.1394 before and 0.0704 after correction.
The Ratio of minimum to maximum transmission is 0.4407.
The \l/2 correction factor is Not present.
;
_exptl_crystal_colour 'clear yellowish yellow'
_exptl_crystal_colour_lustre clear
_exptl_crystal_colour_modifier yellowish
_exptl_crystal_colour_primary yellow
_exptl_crystal_density_diffrn 1.690
_exptl_crystal_density_method 'not measured'
_exptl_crystal_description plate
_exptl_crystal_F_000 452
_exptl_crystal_size_max 0.3
_exptl_crystal_size_mid 0.2
_exptl_crystal_size_min 0.2
_refine_diff_density_max 3.443
_refine_diff_density_min -1.194
_refine_diff_density_rms 0.132
_refine_ls_extinction_coef 0.0027(19)
_refine_ls_extinction_expression Fc^*^=kFc[1+0.001xFc^2^\l^3^/sin(2\q)]^-1/4^
_refine_ls_extinction_method 'SHELXL-2018/3 (Sheldrick 2018)'
_refine_ls_goodness_of_fit_ref 1.029
_refine_ls_hydrogen_treatment constr
_refine_ls_matrix_type full
_refine_ls_number_parameters 193
_refine_ls_number_reflns 3108
_refine_ls_number_restraints 0
_refine_ls_restrained_S_all 1.029
_refine_ls_R_factor_all 0.0571
_refine_ls_R_factor_gt 0.0549
_refine_ls_shift/su_max 0.000
_refine_ls_shift/su_mean 0.000
_refine_ls_structure_factor_coef Fsqd
_refine_ls_weighting_details 'w=1/[\s^2^(Fo^2^)+(0.0437P)^2^+6.9841P] where P=(Fo^2^+2Fc^2^)/3'
_refine_ls_weighting_scheme calc
_refine_ls_wR_factor_gt 0.1269
_refine_ls_wR_factor_ref 0.1285
_reflns_Friedel_coverage 0.000
_reflns_number_gt 2949
_reflns_number_total 3108
_reflns_threshold_expression 'I > 2\s(I)'
_cod_data_source_file d3mh00037k2.cif
_cod_data_source_block 111
_cod_depositor_comments 'Adding full bibliography for 1568576--1568579.cif.'
_cod_database_code 1568578
_shelx_shelxl_version_number 2018/3
_shelx_space_group_comment
;
The symmetry employed for this shelxl refinement is uniquely defined
by the following loop, which should always be used as a source of
symmetry information in preference to the above space-group names.
They are only intended as comments.
;
_shelx_estimated_absorpt_t_max 0.677
_shelx_estimated_absorpt_t_min 0.569
_olex2_refinement_description
;
1. Fixed Uiso
 At 1.2 times of:
  All C(H) groups
 At 1.5 times of:
  All C(H,H,H) groups
2.a Aromatic/amide H refined with riding coordinates:
 C1(H1), C7(H7), C12(H12), C6(H6), C10(H10), C4(H4), C11(H11), C5(H5)
2.b Idealised Me refined as rotating group:
 C3(H3A,H3B,H3C), C9(H9A,H9B,H9C)
;
_olex2_submission_special_instructions 'No special instructions were received'

loop_
_space_group_symop_operation_xyz
'x, y, z'
'-x, -y, -z'

loop_
_atom_site_label
_atom_site_type_symbol
_atom_site_fract_x
_atom_site_fract_y
_atom_site_fract_z
_atom_site_U_iso_or_equiv
_atom_site_adp_type
_atom_site_occupancy
_atom_site_site_symmetry_order
_atom_site_calc_flag
_atom_site_refinement_flags_posn
_atom_site_refinement_flags_adp
_atom_site_refinement_flags_occupancy
_atom_site_disorder_assembly
_atom_site_disorder_group
Zn1 Zn 0.49930(7) 0.71490(6) 0.73491(5) 0.0197(2) Uani 1 1 d . . . . .
S6 S 0.53808(16) 0.68540(15) 0.92990(11) 0.0249(3) Uani 1 1 d . . . . .
S1 S 0.64930(17) 0.79904(16) 0.57590(12) 0.0272(3) Uani 1 1 d . . . . .
S5 S 0.74863(17) 0.47455(15) 0.91224(12) 0.0283(3) Uani 1 1 d . . . . .
S4 S 0.95554(18) 0.51411(19) 0.85590(14) 0.0369(4) Uani 1 1 d . . . . .
S3 S 0.99949(19) 0.5383(2) 0.66760(15) 0.0446(4) Uani 1 1 d . . . . .
S2 S 0.8573(2) 0.77109(19) 0.63450(16) 0.0414(4) Uani 1 1 d . . . . .
N2 N 0.5405(5) 0.5042(5) 0.6775(4) 0.0209(9) Uani 1 1 d . . . . .
N1 N 0.2444(5) 0.8665(4) 0.7538(4) 0.0201(9) Uani 1 1 d . . . . .
C2 C -0.0431(6) 0.9492(6) 0.8656(5) 0.0239(11) Uani 1 1 d . . . . .
C1 C 0.1270(6) 0.8434(6) 0.8391(5) 0.0216(10) Uani 1 1 d . . . . .
H1 H 0.161722 0.751771 0.882706 0.026 Uiso 1 1 calc R U . . .
C7 C 0.4630(6) 0.4246(6) 0.7431(5) 0.0240(11) Uani 1 1 d . . . . .
H7 H 0.384385 0.468967 0.814878 0.029 Uiso 1 1 calc R U . . .
C12 C 0.6566(7) 0.4392(6) 0.5744(5) 0.0257(11) Uani 1 1 d . . . . .
H12 H 0.712138 0.492839 0.528698 0.031 Uiso 1 1 calc R U . . .
C6 C 0.1944(7) 0.9988(6) 0.6914(5) 0.0241(11) Uani 1 1 d . . . . .
H6 H 0.274333 1.015847 0.632033 0.029 Uiso 1 1 calc R U . . .
C8 C 0.4935(7) 0.2794(6) 0.7100(5) 0.0249(11) Uani 1 1 d . . . . .
C10 C 0.6132(7) 0.2156(6) 0.6024(5) 0.0290(12) Uani 1 1 d . . . . .
H10 H 0.637659 0.118894 0.576289 0.035 Uiso 1 1 calc R U . . .
C4 C -0.0910(7) 1.0853(6) 0.8000(5) 0.0294(12) Uani 1 1 d . . . . .
H4 H -0.203627 1.159682 0.815058 0.035 Uiso 1 1 calc R U . . .
C3 C -0.1680(7) 0.9157(7) 0.9612(5) 0.0326(13) Uani 1 1 d . . . . .
H3A H -0.219783 0.872100 0.923296 0.049 Uiso 1 1 calc R U . . .
H3B H -0.253471 1.009804 1.002474 0.049 Uiso 1 1 calc R U . . .
H3C H -0.110713 0.843881 1.018811 0.049 Uiso 1 1 calc R U . . .
C11 C 0.6955(7) 0.2955(6) 0.5347(5) 0.0295(12) Uani 1 1 d . . . . .
H11 H 0.775930 0.253057 0.463265 0.035 Uiso 1 1 calc R U . . .
C5 C 0.0278(7) 1.1107(6) 0.7124(5) 0.0312(12) Uani 1 1 d . . . . .
H5 H -0.003795 1.201891 0.668168 0.037 Uiso 1 1 calc R U . . .
C9 C 0.4037(8) 0.1966(7) 0.7872(6) 0.0369(14) Uani 1 1 d . . . . .
H9A H 0.356970 0.240962 0.867606 0.055 Uiso 1 1 calc R U . . .
H9B H 0.481855 0.089538 0.791749 0.055 Uiso 1 1 calc R U . . .
H9C H 0.314281 0.206015 0.752090 0.055 Uiso 1 1 calc R U . . .

loop_
_atom_site_aniso_label
_atom_site_aniso_U_11
_atom_site_aniso_U_22
_atom_site_aniso_U_33
_atom_site_aniso_U_23
_atom_site_aniso_U_13
_atom_site_aniso_U_12
Zn1 0.0199(3) 0.0158(3) 0.0213(3) 0.0016(2) -0.0040(2) -0.0071(2)
S6 0.0235(6) 0.0220(6) 0.0217(6) -0.0009(5) -0.0046(5) -0.0042(5)
S1 0.0311(7) 0.0286(7) 0.0251(7) 0.0071(5) -0.0069(5) -0.0173(6)
S5 0.0281(7) 0.0203(6) 0.0284(7) 0.0040(5) -0.0081(5) -0.0045(5)
S4 0.0241(7) 0.0451(9) 0.0355(8) 0.0005(7) -0.0104(6) -0.0092(6)
S3 0.0259(8) 0.0562(10) 0.0356(8) 0.0007(7) 0.0004(6) -0.0092(7)
S2 0.0428(9) 0.0442(9) 0.0498(10) 0.0176(7) -0.0181(7) -0.0300(8)
N2 0.020(2) 0.019(2) 0.022(2) -0.0004(17) -0.0065(17) -0.0069(17)
N1 0.022(2) 0.015(2) 0.022(2) 0.0012(16) -0.0070(17) -0.0068(17)
C2 0.023(3) 0.023(3) 0.028(3) -0.003(2) -0.008(2) -0.011(2)
C1 0.023(2) 0.015(2) 0.024(3) 0.0005(19) -0.006(2) -0.005(2)
C7 0.021(2) 0.020(2) 0.026(3) -0.001(2) -0.005(2) -0.006(2)
C12 0.025(3) 0.026(3) 0.024(3) 0.001(2) -0.005(2) -0.010(2)
C6 0.030(3) 0.023(3) 0.021(2) 0.004(2) -0.009(2) -0.013(2)
C8 0.026(3) 0.023(3) 0.029(3) 0.004(2) -0.014(2) -0.012(2)
C10 0.032(3) 0.023(3) 0.033(3) -0.005(2) -0.014(2) -0.010(2)
C4 0.022(3) 0.020(3) 0.042(3) -0.002(2) -0.014(2) -0.003(2)
C3 0.024(3) 0.030(3) 0.040(3) -0.006(2) 0.001(2) -0.012(2)
C11 0.030(3) 0.031(3) 0.024(3) -0.006(2) -0.003(2) -0.012(2)
C5 0.035(3) 0.021(3) 0.036(3) 0.007(2) -0.019(3) -0.008(2)
C9 0.039(3) 0.029(3) 0.047(4) -0.005(3) -0.005(3) -0.019(3)

loop_
_atom_type_symbol
_atom_type_description
_atom_type_scat_dispersion_real
_atom_type_scat_dispersion_imag
_atom_type_scat_source
C C 0.0033 0.0016 'International Tables Vol C Tables 4.2.6.8 and 6.1.1.4'
H H 0.0000 0.0000 'International Tables Vol C Tables 4.2.6.8 and 6.1.1.4'
N N 0.0061 0.0033 'International Tables Vol C Tables 4.2.6.8 and 6.1.1.4'
S S 0.1246 0.1234 'International Tables Vol C Tables 4.2.6.8 and 6.1.1.4'
Zn Zn 0.2839 1.4301 'International Tables Vol C Tables 4.2.6.8 and 6.1.1.4'

loop_
_geom_angle_atom_site_label_1
_geom_angle_atom_site_label_2
_geom_angle_atom_site_label_3
_geom_angle
_geom_angle_site_symmetry_1
_geom_angle_site_symmetry_3
_geom_angle_publ_flag
S6 Zn1 S1 123.65(5) . . ?
N2 Zn1 S6 107.58(12) . . ?
N2 Zn1 S1 104.96(12) . . ?
N2 Zn1 N1 108.10(16) . . ?
N1 Zn1 S6 103.76(12) . . ?
N1 Zn1 S1 108.10(12) . . ?
S5 S6 Zn1 99.56(7) . . ?
S2 S1 Zn1 105.29(7) . . ?
S4 S5 S6 107.31(9) . . ?
S5 S4 S3 108.27(9) . . ?
S2 S3 S4 106.23(10) . . ?
S1 S2 S3 108.75(9) . . ?
C7 N2 Zn1 122.2(3) . . ?
C7 N2 C12 118.3(4) . . ?
C12 N2 Zn1 119.4(3) . . ?
C1 N1 Zn1 120.8(3) . . ?
C6 N1 Zn1 120.6(3) . . ?
C6 N1 C1 118.2(4) . . ?
C1 C2 C3 120.8(5) . . ?
C4 C2 C1 117.0(5) . . ?
C4 C2 C3 122.2(5) . . ?
N1 C1 C2 123.5(5) . . ?
N1 C1 H1 118.3 . . ?
C2 C1 H1 118.3 . . ?
N2 C7 H7 118.2 . . ?
N2 C7 C8 123.7(5) . . ?
C8 C7 H7 118.2 . . ?
N2 C12 H12 119.0 . . ?
N2 C12 C11 122.0(5) . . ?
C11 C12 H12 119.0 . . ?
N1 C6 H6 119.0 . . ?
N1 C6 C5 122.1(5) . . ?
C5 C6 H6 119.0 . . ?
C7 C8 C10 116.7(5) . . ?
C7 C8 C9 121.1(5) . . ?
C10 C8 C9 122.2(5) . . ?
C8 C10 H10 119.9 . . ?
C11 C10 C8 120.2(5) . . ?
C11 C10 H10 119.9 . . ?
C2 C4 H4 119.9 . . ?
C5 C4 C2 120.2(5) . . ?
C5 C4 H4 119.9 . . ?
C2 C3 H3A 109.5 . . ?
C2 C3 H3B 109.5 . . ?
C2 C3 H3C 109.5 . . ?
H3A C3 H3B 109.5 . . ?
H3A C3 H3C 109.5 . . ?
H3B C3 H3C 109.5 . . ?
C12 C11 C10 119.1(5) . . ?
C12 C11 H11 120.5 . . ?
C10 C11 H11 120.5 . . ?
C6 C5 H5 120.5 . . ?
C4 C5 C6 119.0(5) . . ?
C4 C5 H5 120.5 . . ?
C8 C9 H9A 109.5 . . ?
C8 C9 H9B 109.5 . . ?
C8 C9 H9C 109.5 . . ?
H9A C9 H9B 109.5 . . ?
H9A C9 H9C 109.5 . . ?
H9B C9 H9C 109.5 . . ?

loop_
_geom_bond_atom_site_label_1
_geom_bond_atom_site_label_2
_geom_bond_distance
_geom_bond_site_symmetry_2
_geom_bond_publ_flag
Zn1 S6 2.2889(14) . ?
Zn1 S1 2.3093(14) . ?
Zn1 N2 2.066(4) . ?
Zn1 N1 2.074(4) . ?
S6 S5 2.0523(18) . ?
S1 S2 2.062(2) . ?
S5 S4 2.049(2) . ?
S4 S3 2.079(2) . ?
S3 S2 2.078(2) . ?
N2 C7 1.341(7) . ?
N2 C12 1.349(7) . ?
N1 C1 1.347(7) . ?
N1 C6 1.340(6) . ?
C2 C1 1.388(7) . ?
C2 C4 1.386(8) . ?
C2 C3 1.502(8) . ?
C1 H1 0.9300 . ?
C7 H7 0.9300 . ?
C7 C8 1.391(7) . ?
C12 H12 0.9300 . ?
C12 C11 1.378(8) . ?
C6 H6 0.9300 . ?
C6 C5 1.381(8) . ?
C8 C10 1.396(8) . ?
C8 C9 1.489(8) . ?
C10 H10 0.9300 . ?
C10 C11 1.382(8) . ?
C4 H4 0.9300 . ?
C4 C5 1.379(8) . ?
C3 H3A 0.9600 . ?
C3 H3B 0.9600 . ?
C3 H3C 0.9600 . ?
C11 H11 0.9300 . ?
C5 H5 0.9300 . ?
C9 H9A 0.9600 . ?
C9 H9B 0.9600 . ?
C9 H9C 0.9600 . ?

loop_
_geom_torsion_atom_site_label_1
_geom_torsion_atom_site_label_2
_geom_torsion_atom_site_label_3
_geom_torsion_atom_site_label_4
_geom_torsion
_geom_torsion_site_symmetry_1
_geom_torsion_site_symmetry_2
_geom_torsion_site_symmetry_3
_geom_torsion_site_symmetry_4
_geom_torsion_publ_flag
Zn1 N2 C7 C8 -176.9(4) . . . . ?
Zn1 N2 C12 C11 176.8(4) . . . . ?
Zn1 N1 C1 C2 172.5(4) . . . . ?
Zn1 N1 C6 C5 -172.1(4) . . . . ?
N2 C7 C8 C10 0.6(8) . . . . ?
N2 C7 C8 C9 179.7(5) . . . . ?
N2 C12 C11 C10 0.0(8) . . . . ?
N1 C6 C5 C4 -0.3(8) . . . . ?
C2 C4 C5 C6 0.0(8) . . . . ?
C1 N1 C6 C5 0.2(7) . . . . ?
C1 C2 C4 C5 0.4(8) . . . . ?
C7 N2 C12 C11 0.8(7) . . . . ?
C7 C8 C10 C11 0.2(8) . . . . ?
C12 N2 C7 C8 -1.1(7) . . . . ?
C6 N1 C1 C2 0.2(7) . . . . ?
C8 C10 C11 C12 -0.5(8) . . . . ?
C4 C2 C1 N1 -0.5(8) . . . . ?
C3 C2 C1 N1 179.4(5) . . . . ?
C3 C2 C4 C5 -179.5(5) . . . . ?
C9 C8 C10 C11 -178.9(5) . . . . ?
